data_7006728
loop_
_publ_author_name
'Chmura, Amanda J.'
'Davidson, Matthew G.'
'Jones, Matthew D.'
'Lunn, Matthew D.'
'Mahon, Mary F.'

_publ_section_title
;
 Group 4 complexes of amine bis(phenolate)s and their application for
 the ring opening polymerisation of cyclic esters.
;
_journal_issue 7
_journal_name_full 'Dalton transactions (Cambridge, England : 2003)'
_journal_page_first 887
_journal_page_last 889
_journal_paper_doi 10.1039/b513345a
_journal_year 2006
_chemical_formula_moiety 'C62 H94 N2 O4 Zr, 2(C7 H8)'
_chemical_formula_sum 'C76 H110 N2 O4 Zr'
_chemical_formula_weight 1206.88
_chemical_name_systematic
;
?
;
_space_group_IT_number 2
_symmetry_cell_setting triclinic
_symmetry_space_group_name_Hall '-P 1'
_symmetry_space_group_name_H-M 'P -1'
_atom_sites_solution_hydrogens geom
_atom_sites_solution_primary direct
_atom_sites_solution_secondary difmap
_audit_creation_method SHELXL-97
_cell_angle_alpha 91.993(2)
_cell_angle_beta 103.472(2)
_cell_angle_gamma 103.426(2)
_cell_formula_units_Z 2
_cell_length_a 11.8630(4)
_cell_length_b 15.1170(5)
_cell_length_c 20.9790(8)
_cell_measurement_reflns_used 44520
_cell_measurement_temperature 150(2)
_cell_measurement_theta_max 22.465
_cell_measurement_theta_min 2.910
_cell_volume 3543.0(2)
_computing_cell_refinement 'HKL Scalepack (Otwinski & Minor, 1997)'
_computing_data_collection 'Collect (Nonius BV, 1997-2000)'
_computing_data_reduction 'HKL Denzo & Scalepack (Otwinski & Minor 1997)'
_computing_molecular_graphics 'Ortep-3 for Windows (Farrugia, 1997)'
_computing_publication_material 'WinGX publication routines (Farrugia, 1999)'
_computing_structure_refinement 'SHELXL-97 (Sheldrick, 1997)'
_computing_structure_solution
;
SIR97- Altomare A., Burla M.C., Camalli M., Cascarano G.L., Giacovazzo C. ,
Guagliardi A., Moliterni A.G.G., Polidori G.,Spagna R.
(1999) J. Appl. Cryst. 32, 115-119.
;
_diffrn_ambient_temperature 150(2)
_diffrn_measured_fraction_theta_full 0.976
_diffrn_measured_fraction_theta_max 0.976
_diffrn_measurement_device_type 'nonius kappa CCD'
_diffrn_measurement_method CCD
_diffrn_radiation_monochromator graphite
_diffrn_radiation_source 'fine-focus sealed tube'
_diffrn_radiation_type MoK\a
_diffrn_radiation_wavelength 0.71073
_diffrn_reflns_av_R_equivalents 0.0708
_diffrn_reflns_av_sigmaI/netI 0.0904
_diffrn_reflns_limit_h_max 12
_diffrn_reflns_limit_h_min -12
_diffrn_reflns_limit_k_max 16
_diffrn_reflns_limit_k_min -16
_diffrn_reflns_limit_l_max 22
_diffrn_reflns_limit_l_min -22
_diffrn_reflns_number 18613
_diffrn_reflns_theta_full 22.48
_diffrn_reflns_theta_max 22.48
_diffrn_reflns_theta_min 3.03
_exptl_absorpt_coefficient_mu 0.202
_exptl_absorpt_correction_type none
_exptl_crystal_colour colourless
_exptl_crystal_density_diffrn 1.131
_exptl_crystal_density_meas ?
_exptl_crystal_density_method .
_exptl_crystal_description block
_exptl_crystal_F_000 1304
_exptl_crystal_size_max 0.25
_exptl_crystal_size_mid 0.13
_exptl_crystal_size_min 0.10
_refine_diff_density_max 0.600
_refine_diff_density_min -0.881
_refine_diff_density_rms 0.108
_refine_ls_extinction_method none
_refine_ls_goodness_of_fit_ref 1.085
_refine_ls_hydrogen_treatment constr
_refine_ls_matrix_type full
_refine_ls_number_parameters 779
_refine_ls_number_reflns 9022
_refine_ls_number_restraints 0
_refine_ls_restrained_S_all 1.085
_refine_ls_R_factor_all 0.0787
_refine_ls_R_factor_gt 0.0562
_refine_ls_shift/su_max 0.001
_refine_ls_shift/su_mean 0.000
_refine_ls_structure_factor_coef Fsqd
_refine_ls_weighting_details 'calc w=1/[\s^2^(Fo^2^)+(0.0887P)^2^+1.6993P] where P=(Fo^2^+2Fc^2^)/3'
_refine_ls_weighting_scheme calc
_refine_ls_wR_factor_gt 0.1447
_refine_ls_wR_factor_ref 0.1715
_reflns_number_gt 7058
_reflns_number_total 9022
_reflns_threshold_expression >2sigma(I)
_cod_data_source_file b513345a.txt
_cod_data_source_block Zr(1b)2
_cod_original_sg_symbol_H-M P-1
_cod_database_code 7006728

loop_
_symmetry_equiv_pos_as_xyz
'x, y, z'
'-x, -y, -z'

loop_
_atom_site_label
_atom_site_type_symbol
_atom_site_fract_x
_atom_site_fract_y
_atom_site_fract_z
_atom_site_U_iso_or_equiv
_atom_site_adp_type
_atom_site_occupancy
_atom_site_symmetry_multiplicity
_atom_site_calc_flag
_atom_site_refinement_flags
_atom_site_disorder_assembly
_atom_site_disorder_group
Zr1 Zr 0.04487(3) 0.30310(3) 0.256556(18) 0.02887(17) Uani 1 1 d . . .
O1 O -0.0975(2) 0.3563(2) 0.24957(13) 0.0329(7) Uani 1 1 d . . .
N1 N 0.0369(3) 0.3151(2) 0.36955(16) 0.0310(8) Uani 1 1 d . . .
C1 C -0.0083(4) 0.3955(3) 0.3836(2) 0.0320(10) Uani 1 1 d . . .
H1A H 0.0406 0.4499 0.3692 0.038 Uiso 1 1 calc R . .
H1B H 0.0037 0.4059 0.4318 0.038 Uiso 1 1 calc R . .
O2 O 0.1791(2) 0.2462(2) 0.29848(12) 0.0330(7) Uani 1 1 d . . .
N2 N 0.0695(3) 0.2956(2) 0.14640(16) 0.0310(8) Uani 1 1 d . . .
C2 C 0.1621(4) 0.3333(3) 0.4121(2) 0.0339(10) Uani 1 1 d . . .
H2A H 0.2127 0.3854 0.3964 0.041 Uiso 1 1 calc R . .
H2B H 0.1611 0.3520 0.4577 0.041 Uiso 1 1 calc R . .
O3 O -0.0619(2) 0.1790(2) 0.22165(13) 0.0325(7) Uani 1 1 d . . .
C3 C 0.0489(4) 0.1998(3) 0.1181(2) 0.0350(10) Uani 1 1 d . . .
H3A H 0.1080 0.1718 0.1462 0.042 Uiso 1 1 calc R . .
H3B H 0.0661 0.2018 0.0741 0.042 Uiso 1 1 calc R . .
O4 O 0.1513(2) 0.4273(2) 0.25465(13) 0.0338(7) Uani 1 1 d . . .
C4 C 0.1976(4) 0.3407(3) 0.1488(2) 0.0341(10) Uani 1 1 d . . .
H4A H 0.2494 0.3139 0.1827 0.041 Uiso 1 1 calc R . .
H4B H 0.2129 0.3253 0.1058 0.041 Uiso 1 1 calc R . .
C5 C -0.0372(4) 0.2312(3) 0.3874(2) 0.0358(10) Uani 1 1 d . . .
H5A H -0.0379 0.2392 0.4338 0.054 Uiso 1 1 calc R . .
H5B H -0.0036 0.1794 0.3802 0.054 Uiso 1 1 calc R . .
H5C H -0.1191 0.2196 0.3599 0.054 Uiso 1 1 calc R . .
C6 C -0.0128(4) 0.3415(3) 0.1023(2) 0.0381(11) Uani 1 1 d . . .
H6A H -0.0010 0.3374 0.0577 0.057 Uiso 1 1 calc R . .
H6B H 0.0044 0.4059 0.1189 0.057 Uiso 1 1 calc R . .
H6C H -0.0959 0.3113 0.1014 0.057 Uiso 1 1 calc R . .
C11 C -0.1757(4) 0.3734(3) 0.2825(2) 0.0308(10) Uani 1 1 d . . .
C12 C -0.2931(4) 0.3777(3) 0.2510(2) 0.0325(10) Uani 1 1 d . . .
C13 C -0.3668(4) 0.3931(3) 0.2913(2) 0.0387(11) Uani 1 1 d . . .
H13A H -0.4460 0.3956 0.2704 0.046 Uiso 1 1 calc R . .
C14 C -0.3328(4) 0.4048(3) 0.3596(2) 0.0374(11) Uani 1 1 d . . .
C15 C -0.2148(4) 0.4025(3) 0.3884(2) 0.0375(11) Uani 1 1 d . . .
H15A H -0.1868 0.4114 0.4350 0.045 Uiso 1 1 calc R . .
C16 C -0.1379(4) 0.3878(3) 0.35120(19) 0.0320(10) Uani 1 1 d . . .
C17 C -0.3356(4) 0.3725(3) 0.1753(2) 0.0374(11) Uani 1 1 d . . .
C18 C -0.4155(4) 0.4215(3) 0.4024(2) 0.0415(11) Uani 1 1 d . . .
C21 C 0.2274(4) 0.2138(3) 0.35533(19) 0.0324(10) Uani 1 1 d . . .
C22 C 0.2833(4) 0.1402(3) 0.3565(2) 0.0357(10) Uani 1 1 d . . .
C23 C 0.3289(4) 0.1137(3) 0.4182(2) 0.0399(11) Uani 1 1 d . . .
H23A H 0.3680 0.0653 0.4202 0.048 Uiso 1 1 calc R . .
C24 C 0.3207(4) 0.1540(3) 0.4772(2) 0.0408(11) Uani 1 1 d . . .
C25 C 0.2648(4) 0.2245(3) 0.4744(2) 0.0372(11) Uani 1 1 d . . .
H25A H 0.2573 0.2527 0.5139 0.045 Uiso 1 1 calc R . .
C26 C 0.2189(4) 0.2548(3) 0.4138(2) 0.0345(10) Uani 1 1 d . . .
C27 C 0.2958(4) 0.0936(3) 0.2934(2) 0.0389(11) Uani 1 1 d . . .
C28 C 0.3771(5) 0.1201(4) 0.5436(2) 0.0493(13) Uani 1 1 d . . .
C31 C -0.1201(4) 0.1232(3) 0.16596(19) 0.0305(10) Uani 1 1 d . . .
C32 C -0.2218(4) 0.0531(3) 0.1624(2) 0.0325(10) Uani 1 1 d . . .
C33 C -0.2789(4) 0.0039(3) 0.1006(2) 0.0366(11) Uani 1 1 d . . .
H33A H -0.3497 -0.0428 0.0972 0.044 Uiso 1 1 calc R . .
C34 C -0.2375(4) 0.0200(3) 0.0440(2) 0.0364(11) Uani 1 1 d . . .
C35 C -0.1323(4) 0.0880(3) 0.0510(2) 0.0383(11) Uani 1 1 d . . .
H35A H -0.1008 0.1003 0.0137 0.046 Uiso 1 1 calc R . .
C36 C -0.0725(4) 0.1381(3) 0.1106(2) 0.0326(10) Uani 1 1 d . . .
C37 C -0.2665(4) 0.0262(3) 0.2243(2) 0.0361(11) Uani 1 1 d . . .
C38 C -0.3004(4) -0.0342(3) -0.0235(2) 0.0434(12) Uani 1 1 d . . .
C41 C 0.2107(4) 0.4831(3) 0.2170(2) 0.0342(10) Uani 1 1 d . . .
C42 C 0.2461(4) 0.5790(3) 0.2311(2) 0.0366(11) Uani 1 1 d . . .
C43 C 0.3112(4) 0.6272(3) 0.1911(2) 0.0413(11) Uani 1 1 d . . .
H43A H 0.3377 0.6917 0.2006 0.050 Uiso 1 1 calc R . .
C44 C 0.3409(4) 0.5882(3) 0.1378(2) 0.0396(11) Uani 1 1 d . . .
C45 C 0.2980(4) 0.4947(3) 0.1240(2) 0.0378(11) Uani 1 1 d . . .
H45A H 0.3121 0.4656 0.0868 0.045 Uiso 1 1 calc R . .
C46 C 0.2348(4) 0.4423(3) 0.1633(2) 0.0327(10) Uani 1 1 d . . .
C47 C 0.2093(4) 0.6271(3) 0.2854(2) 0.0393(11) Uani 1 1 d . . .
C48 C 0.4181(5) 0.6484(4) 0.0984(3) 0.0554(14) Uani 1 1 d . . .
C49 C -0.4659(4) 0.3798(4) 0.1527(2) 0.0564(14) Uani 1 1 d . . .
H49A H -0.4896 0.3759 0.1045 0.085 Uiso 1 1 calc R . .
H49B H -0.4727 0.4384 0.1709 0.085 Uiso 1 1 calc R . .
H49C H -0.5183 0.3297 0.1683 0.085 Uiso 1 1 calc R . .
C50 C -0.2542(4) 0.4522(3) 0.1517(2) 0.0468(12) Uani 1 1 d . . .
H50A H -0.1709 0.4480 0.1659 0.070 Uiso 1 1 calc R . .
H50B H -0.2616 0.5101 0.1707 0.070 Uiso 1 1 calc R . .
H50C H -0.2779 0.4494 0.1036 0.070 Uiso 1 1 calc R . .
C51 C -0.3297(4) 0.2817(3) 0.1441(2) 0.0442(12) Uani 1 1 d . . .
H51A H -0.2477 0.2745 0.1576 0.066 Uiso 1 1 calc R . .
H51B H -0.3535 0.2807 0.0960 0.066 Uiso 1 1 calc R . .
H51C H -0.3840 0.2316 0.1585 0.066 Uiso 1 1 calc R . .
C52 C -0.5382(4) 0.4274(4) 0.3614(3) 0.0565(14) Uani 1 1 d . . .
H52A H -0.5281 0.4783 0.3339 0.085 Uiso 1 1 calc R . .
H52B H -0.5880 0.4376 0.3909 0.085 Uiso 1 1 calc R . .
H52C H -0.5770 0.3702 0.3333 0.085 Uiso 1 1 calc R . .
C53 C -0.3582(5) 0.5100(5) 0.4473(3) 0.0752(19) Uani 1 1 d . . .
H53A H -0.3455 0.5614 0.4205 0.113 Uiso 1 1 calc R . .
H53B H -0.2812 0.5059 0.4752 0.113 Uiso 1 1 calc R . .
H53C H -0.4111 0.5194 0.4751 0.113 Uiso 1 1 calc R . .
C54 C -0.4356(5) 0.3406(5) 0.4455(3) 0.0665(17) Uani 1 1 d . . .
H54A H -0.3583 0.3352 0.4722 0.100 Uiso 1 1 calc R . .
H54B H -0.4753 0.2838 0.4170 0.100 Uiso 1 1 calc R . .
H54C H -0.4860 0.3516 0.4744 0.100 Uiso 1 1 calc R . .
C55 C 0.3671(4) 0.1647(4) 0.2574(2) 0.0446(12) Uani 1 1 d . . .
H55A H 0.4467 0.1918 0.2861 0.067 Uiso 1 1 calc R . .
H55B H 0.3248 0.2128 0.2461 0.067 Uiso 1 1 calc R . .
H55C H 0.3751 0.1349 0.2170 0.067 Uiso 1 1 calc R . .
C56 C 0.1700(4) 0.0502(3) 0.2493(2) 0.0464(12) Uani 1 1 d . . .
H56A H 0.1258 0.0052 0.2728 0.070 Uiso 1 1 calc R . .
H56B H 0.1770 0.0200 0.2088 0.070 Uiso 1 1 calc R . .
H56C H 0.1271 0.0979 0.2381 0.070 Uiso 1 1 calc R . .
C57 C 0.3607(5) 0.0173(4) 0.3066(2) 0.0510(13) Uani 1 1 d . . .
H57A H 0.4415 0.0427 0.3345 0.076 Uiso 1 1 calc R . .
H57B H 0.3658 -0.0103 0.2647 0.076 Uiso 1 1 calc R . .
H57C H 0.3164 -0.0293 0.3290 0.076 Uiso 1 1 calc R . .
C58 C 0.3654(6) 0.1768(4) 0.6024(2) 0.0669(17) Uani 1 1 d . . .
H58A H 0.4016 0.1539 0.6433 0.100 Uiso 1 1 calc R . .
H58B H 0.2806 0.1721 0.5998 0.100 Uiso 1 1 calc R . .
H58C H 0.4065 0.2409 0.6018 0.100 Uiso 1 1 calc R . .
C59 C 0.3146(6) 0.0198(4) 0.5455(3) 0.0702(17) Uani 1 1 d . . .
H59A H 0.3502 -0.0016 0.5872 0.105 Uiso 1 1 calc R . .
H59B H 0.3243 -0.0171 0.5088 0.105 Uiso 1 1 calc R . .
H59C H 0.2292 0.0141 0.5418 0.105 Uiso 1 1 calc R . .
C60 C 0.5099(5) 0.1290(4) 0.5492(2) 0.0609(15) Uani 1 1 d . . .
H60A H 0.5457 0.1075 0.5909 0.091 Uiso 1 1 calc R . .
H60B H 0.5499 0.1931 0.5479 0.091 Uiso 1 1 calc R . .
H60C H 0.5194 0.0920 0.5124 0.091 Uiso 1 1 calc R . .
C61 C -0.1628(4) 0.0040(3) 0.2747(2) 0.0454(12) Uani 1 1 d . . .
H61A H -0.1887 -0.0137 0.3145 0.068 Uiso 1 1 calc R . .
H61B H -0.0950 0.0579 0.2860 0.068 Uiso 1 1 calc R . .
H61C H -0.1383 -0.0466 0.2558 0.068 Uiso 1 1 calc R . .
C62 C -0.3085(4) 0.1043(3) 0.2530(2) 0.0433(12) Uani 1 1 d . . .
H62A H -0.3363 0.0859 0.2922 0.065 Uiso 1 1 calc R . .
H62B H -0.3741 0.1178 0.2200 0.065 Uiso 1 1 calc R . .
H62C H -0.2418 0.1589 0.2652 0.065 Uiso 1 1 calc R . .
C63 C -0.3703(5) -0.0587(4) 0.2098(2) 0.0534(13) Uani 1 1 d . . .
H63A H -0.3953 -0.0734 0.2503 0.080 Uiso 1 1 calc R . .
H63B H -0.3448 -0.1101 0.1929 0.080 Uiso 1 1 calc R . .
H63C H -0.4374 -0.0472 0.1767 0.080 Uiso 1 1 calc R . .
C64 C -0.2118(5) -0.0803(4) -0.0459(2) 0.0524(13) Uani 1 1 d . . .
H64A H -0.1891 -0.1234 -0.0144 0.079 Uiso 1 1 calc R . .
H64B H -0.1402 -0.0337 -0.0479 0.079 Uiso 1 1 calc R . .
H64C H -0.2494 -0.1132 -0.0895 0.079 Uiso 1 1 calc R . .
C65 C -0.3359(5) 0.0326(4) -0.0741(2) 0.0573(14) Uani 1 1 d . . .
H65A H -0.3761 -0.0015 -0.1171 0.086 Uiso 1 1 calc R . .
H65B H -0.2640 0.0776 -0.0778 0.086 Uiso 1 1 calc R . .
H65C H -0.3903 0.0642 -0.0596 0.086 Uiso 1 1 calc R . .
C66 C -0.4114(5) -0.1077(4) -0.0212(3) 0.0630(16) Uani 1 1 d . . .
H66A H -0.3889 -0.1504 0.0107 0.095 Uiso 1 1 calc R . .
H66B H -0.4472 -0.1410 -0.0649 0.095 Uiso 1 1 calc R . .
H66C H -0.4695 -0.0791 -0.0079 0.095 Uiso 1 1 calc R . .
C67 C 0.2539(5) 0.7317(3) 0.2894(3) 0.0542(13) Uani 1 1 d . . .
H67A H 0.2205 0.7533 0.2473 0.081 Uiso 1 1 calc R . .
H67B H 0.3414 0.7487 0.2988 0.081 Uiso 1 1 calc R . .
H67C H 0.2282 0.7598 0.3246 0.081 Uiso 1 1 calc R . .
C68 C 0.2641(5) 0.5971(4) 0.3527(2) 0.0477(12) Uani 1 1 d . . .
H68A H 0.2375 0.5306 0.3520 0.072 Uiso 1 1 calc R . .
H68B H 0.2382 0.6264 0.3873 0.072 Uiso 1 1 calc R . .
H68C H 0.3516 0.6153 0.3617 0.072 Uiso 1 1 calc R . .
C69 C 0.0717(4) 0.6037(4) 0.2711(2) 0.0458(12) Uani 1 1 d . . .
H69A H 0.0407 0.5373 0.2683 0.069 Uiso 1 1 calc R . .
H69B H 0.0391 0.6263 0.2293 0.069 Uiso 1 1 calc R . .
H69C H 0.0479 0.6327 0.3067 0.069 Uiso 1 1 calc R . .
C70 C 0.5394(7) 0.6915(6) 0.1459(4) 0.109(3) Uani 1 1 d . . .
H70A H 0.5912 0.7305 0.1225 0.164 Uiso 1 1 calc R . .
H70B H 0.5768 0.6432 0.1636 0.164 Uiso 1 1 calc R . .
H70C H 0.5280 0.7283 0.1822 0.164 Uiso 1 1 calc R . .
C71 C 0.3617(10) 0.7203(7) 0.0703(6) 0.161(5) Uani 1 1 d . . .
H71A H 0.2844 0.6921 0.0397 0.241 Uiso 1 1 calc R . .
H71B H 0.4138 0.7588 0.0468 0.241 Uiso 1 1 calc R . .
H71C H 0.3493 0.7579 0.1059 0.241 Uiso 1 1 calc R . .
C72 C 0.4458(5) 0.5942(4) 0.0451(3) 0.0629(15) Uani 1 1 d . . .
H72A H 0.3716 0.5658 0.0120 0.094 Uiso 1 1 calc R . .
H72B H 0.4830 0.5466 0.0643 0.094 Uiso 1 1 calc R . .
H72C H 0.5008 0.6349 0.0243 0.094 Uiso 1 1 calc R . .
C81 C 0.0452(8) 0.2381(5) -0.1028(4) 0.076(5) Uani 0.475(10) 1 d PG A 1
C82 C 0.1642(7) 0.2814(6) -0.0739(4) 0.049(4) Uani 0.475(10) 1 d PG A 1
H82 H 0.2247 0.2494 -0.0728 0.059 Uiso 0.475(10) 1 calc PR A 1
C83 C 0.1947(7) 0.3715(6) -0.0468(4) 0.060(4) Uani 0.475(10) 1 d PG A 1
H83 H 0.2760 0.4011 -0.0270 0.072 Uiso 0.475(10) 1 calc PR A 1
C84 C 0.1062(9) 0.4183(5) -0.0484(4) 0.068(5) Uani 0.475(10) 1 d PG A 1
H84 H 0.1270 0.4798 -0.0299 0.082 Uiso 0.475(10) 1 calc PR A 1
C85 C -0.0128(8) 0.3749(7) -0.0773(4) 0.058(4) Uani 0.475(10) 1 d PG A 1
H85 H -0.0732 0.4069 -0.0785 0.070 Uiso 0.475(10) 1 calc PR A 1
C86 C -0.0432(6) 0.2848(7) -0.1045(4) 0.064(6) Uani 0.475(10) 1 d PG A 1
H86 H -0.1245 0.2552 -0.1242 0.077 Uiso 0.475(10) 1 calc PR A 1
C87 C 0.0185(13) 0.1298(6) -0.1334(7) 0.114(9) Uani 0.475(10) 1 d PG A 1
H87A H 0.0875 0.1209 -0.1486 0.170 Uiso 0.475(10) 1 calc PR A 1
H87B H -0.0526 0.1158 -0.1704 0.170 Uiso 0.475(10) 1 calc PR A 1
H87C H 0.0049 0.0892 -0.0991 0.170 Uiso 0.475(10) 1 calc PR A 1
C91 C 0.0381(7) 0.3233(5) -0.0849(3) 0.055(3) Uani 0.525(10) 1 d PG A 2
C92 C -0.0617(6) 0.2505(6) -0.1072(3) 0.059(4) Uani 0.525(10) 1 d PG A 2
H92 H -0.1395 0.2592 -0.1103 0.071 Uiso 0.525(10) 1 calc PR A 2
C93 C -0.0476(8) 0.1650(5) -0.1249(3) 0.072(4) Uani 0.525(10) 1 d PG A 2
H93 H -0.1157 0.1153 -0.1401 0.086 Uiso 0.525(10) 1 calc PR A 2
C94 C 0.0663(10) 0.1523(5) -0.1202(3) 0.084(6) Uani 0.525(10) 1 d PG A 2
H94 H 0.0760 0.0939 -0.1323 0.101 Uiso 0.525(10) 1 calc PR A 2
C95 C 0.1661(7) 0.2251(7) -0.0979(4) 0.127(9) Uani 0.525(10) 1 d PG A 2
H95 H 0.2439 0.2164 -0.0948 0.152 Uiso 0.525(10) 1 calc PR A 2
C96 C 0.1520(6) 0.3106(6) -0.0803(4) 0.102(8) Uani 0.525(10) 1 d PG A 2
H96 H 0.2202 0.3603 -0.0650 0.122 Uiso 0.525(10) 1 calc PR A 2
C97 C 0.0295(12) 0.4188(5) -0.0647(3) 0.078(6) Uani 0.525(10) 1 d PG A 2
H97A H -0.0518 0.4163 -0.0607 0.117 Uiso 0.525(10) 1 calc PR A 2
H97B H 0.0481 0.4595 -0.0982 0.117 Uiso 0.525(10) 1 calc PR A 2
H97C H 0.0866 0.4419 -0.0223 0.117 Uiso 0.525(10) 1 calc PR A 2
C101 C 0.1136(7) 0.2815(5) 0.6519(3) 0.104(3) Uani 1 1 d R . .
C102 C 0.0772(7) 0.3435(5) 0.6077(3) 0.134(5) Uani 1 1 d R . .
H102 H 0.1263 0.4033 0.6092 0.161 Uiso 1 1 calc R . .
C103 C -0.029(2) 0.3157(16) 0.5633(8) 0.216(15) Uani 1 1 d . . .
H103 H -0.0555 0.3590 0.5354 0.259 Uiso 1 1 calc R . .
C104 C -0.0994(19) 0.2323(19) 0.5558(9) 0.210(13) Uani 1 1 d . . .
H104 H -0.1726 0.2154 0.5228 0.252 Uiso 1 1 calc R . .
C105 C -0.0649(12) 0.1750(10) 0.5949(6) 0.147(4) Uani 1 1 d . . .
H105 H -0.1141 0.1146 0.5899 0.177 Uiso 1 1 calc R . .
C106 C 0.0354(9) 0.1958(6) 0.6418(4) 0.095(2) Uani 1 1 d . . .
H106 H 0.0547 0.1504 0.6696 0.115 Uiso 1 1 calc R . .
C107 C 0.2138(11) 0.3060(10) 0.7033(7) 0.199(7) Uani 1 1 d . . .
H10A H 0.1901 0.3143 0.7444 0.298 Uiso 1 1 calc R . .
H10B H 0.2656 0.3633 0.6958 0.298 Uiso 1 1 calc R . .
H10C H 0.2571 0.2578 0.7064 0.298 Uiso 1 1 calc R . .

loop_
_atom_site_aniso_label
_atom_site_aniso_U_11
_atom_site_aniso_U_22
_atom_site_aniso_U_33
_atom_site_aniso_U_23
_atom_site_aniso_U_13
_atom_site_aniso_U_12
Zr1 0.0320(3) 0.0359(3) 0.0204(2) 0.00565(17) 0.00871(17) 0.00900(19)
O1 0.0349(16) 0.0405(18) 0.0251(15) 0.0068(13) 0.0100(13) 0.0097(14)
N1 0.033(2) 0.039(2) 0.0239(18) 0.0062(16) 0.0091(15) 0.0107(17)
C1 0.038(2) 0.035(3) 0.024(2) 0.0028(19) 0.0084(19) 0.010(2)
O2 0.0374(17) 0.0424(18) 0.0221(15) 0.0067(13) 0.0097(12) 0.0126(14)
N2 0.034(2) 0.037(2) 0.0252(18) 0.0078(16) 0.0108(15) 0.0092(16)
C2 0.033(2) 0.044(3) 0.024(2) 0.0034(19) 0.0043(18) 0.011(2)
O3 0.0355(16) 0.0410(18) 0.0217(15) 0.0060(13) 0.0101(12) 0.0073(14)
C3 0.041(3) 0.037(3) 0.029(2) 0.003(2) 0.014(2) 0.009(2)
O4 0.0369(17) 0.0366(17) 0.0283(15) 0.0040(13) 0.0104(13) 0.0071(14)
C4 0.038(3) 0.042(3) 0.026(2) 0.0069(19) 0.0158(19) 0.010(2)
C5 0.043(3) 0.039(3) 0.025(2) 0.0040(19) 0.011(2) 0.008(2)
C6 0.043(3) 0.048(3) 0.028(2) 0.010(2) 0.011(2) 0.015(2)
C11 0.028(2) 0.038(3) 0.030(2) 0.0076(19) 0.0122(19) 0.0082(19)
C12 0.032(2) 0.036(3) 0.030(2) 0.0080(19) 0.0094(19) 0.008(2)
C13 0.034(3) 0.044(3) 0.039(3) 0.010(2) 0.009(2) 0.011(2)
C14 0.036(3) 0.044(3) 0.034(3) 0.002(2) 0.012(2) 0.011(2)
C15 0.041(3) 0.045(3) 0.026(2) 0.001(2) 0.009(2) 0.010(2)
C16 0.033(2) 0.039(3) 0.028(2) 0.0042(19) 0.0113(19) 0.011(2)
C17 0.035(2) 0.048(3) 0.030(2) 0.010(2) 0.0062(19) 0.013(2)
C18 0.032(3) 0.057(3) 0.037(3) -0.004(2) 0.013(2) 0.009(2)
C21 0.036(2) 0.041(3) 0.022(2) 0.0105(19) 0.0083(18) 0.011(2)
C22 0.041(3) 0.039(3) 0.031(2) 0.007(2) 0.010(2) 0.015(2)
C23 0.044(3) 0.047(3) 0.036(3) 0.015(2) 0.015(2) 0.021(2)
C24 0.045(3) 0.055(3) 0.026(2) 0.011(2) 0.009(2) 0.018(2)
C25 0.040(3) 0.050(3) 0.024(2) 0.005(2) 0.0101(19) 0.014(2)
C26 0.037(2) 0.045(3) 0.026(2) 0.006(2) 0.0110(19) 0.015(2)
C27 0.048(3) 0.044(3) 0.029(2) 0.003(2) 0.010(2) 0.018(2)
C28 0.063(3) 0.063(3) 0.032(3) 0.017(2) 0.014(2) 0.032(3)
C31 0.034(2) 0.035(2) 0.021(2) 0.0024(19) 0.0047(18) 0.009(2)
C32 0.034(2) 0.033(2) 0.031(2) 0.0050(19) 0.0088(19) 0.007(2)
C33 0.036(3) 0.036(3) 0.038(3) 0.005(2) 0.012(2) 0.006(2)
C34 0.040(3) 0.040(3) 0.030(2) -0.001(2) 0.011(2) 0.010(2)
C35 0.042(3) 0.047(3) 0.028(2) 0.002(2) 0.012(2) 0.013(2)
C36 0.034(2) 0.037(3) 0.027(2) 0.0037(19) 0.0090(19) 0.009(2)
C37 0.041(3) 0.038(3) 0.027(2) 0.009(2) 0.010(2) 0.003(2)
C38 0.041(3) 0.052(3) 0.033(3) -0.007(2) 0.007(2) 0.008(2)
C41 0.030(2) 0.046(3) 0.029(2) 0.012(2) 0.0102(19) 0.010(2)
C42 0.042(3) 0.040(3) 0.030(2) 0.005(2) 0.011(2) 0.013(2)
C43 0.049(3) 0.037(3) 0.041(3) 0.009(2) 0.015(2) 0.011(2)
C44 0.041(3) 0.042(3) 0.040(3) 0.014(2) 0.018(2) 0.008(2)
C45 0.043(3) 0.045(3) 0.031(2) 0.008(2) 0.017(2) 0.013(2)
C46 0.033(2) 0.040(3) 0.028(2) 0.007(2) 0.0118(19) 0.009(2)
C47 0.052(3) 0.035(3) 0.033(2) 0.001(2) 0.014(2) 0.011(2)
C48 0.065(4) 0.050(3) 0.064(3) 0.015(3) 0.043(3) 0.008(3)
C49 0.051(3) 0.089(4) 0.034(3) 0.011(3) 0.005(2) 0.028(3)
C50 0.056(3) 0.051(3) 0.036(3) 0.014(2) 0.010(2) 0.019(3)
C51 0.047(3) 0.053(3) 0.031(2) 0.003(2) 0.007(2) 0.011(2)
C52 0.048(3) 0.072(4) 0.060(3) 0.008(3) 0.027(3) 0.024(3)
C53 0.053(3) 0.088(5) 0.084(4) -0.035(4) 0.030(3) 0.010(3)
C54 0.055(3) 0.107(5) 0.045(3) 0.017(3) 0.023(3) 0.021(3)
C55 0.052(3) 0.060(3) 0.030(2) 0.005(2) 0.017(2) 0.024(3)
C56 0.060(3) 0.046(3) 0.033(3) 0.001(2) 0.011(2) 0.013(2)
C57 0.070(3) 0.057(3) 0.036(3) 0.004(2) 0.012(2) 0.036(3)
C58 0.096(5) 0.093(5) 0.029(3) 0.020(3) 0.016(3) 0.054(4)
C59 0.095(5) 0.078(4) 0.048(3) 0.033(3) 0.020(3) 0.035(4)
C60 0.070(4) 0.080(4) 0.037(3) 0.014(3) 0.002(3) 0.036(3)
C61 0.056(3) 0.051(3) 0.034(3) 0.018(2) 0.016(2) 0.016(2)
C62 0.045(3) 0.055(3) 0.036(3) 0.012(2) 0.020(2) 0.012(2)
C63 0.058(3) 0.054(3) 0.043(3) 0.011(2) 0.017(2) -0.002(3)
C64 0.058(3) 0.059(3) 0.039(3) -0.007(2) 0.014(2) 0.014(3)
C65 0.060(3) 0.076(4) 0.034(3) -0.002(3) 0.003(2) 0.022(3)
C66 0.053(3) 0.072(4) 0.050(3) -0.025(3) 0.011(3) -0.005(3)
C67 0.076(4) 0.041(3) 0.049(3) 0.001(2) 0.024(3) 0.011(3)
C68 0.055(3) 0.049(3) 0.036(3) 0.001(2) 0.013(2) 0.007(2)
C69 0.052(3) 0.053(3) 0.039(3) 0.005(2) 0.019(2) 0.020(3)
C70 0.102(6) 0.104(6) 0.107(6) -0.030(5) 0.071(5) -0.046(5)
C71 0.230(11) 0.148(8) 0.231(11) 0.155(9) 0.198(10) 0.134(9)
C72 0.074(4) 0.067(4) 0.058(3) 0.021(3) 0.042(3) 0.010(3)
C81 0.053(10) 0.117(15) 0.043(7) 0.012(8) 0.010(6) -0.004(9)
C82 0.069(10) 0.037(8) 0.049(7) 0.011(6) 0.021(7) 0.022(7)
C83 0.063(9) 0.056(9) 0.059(8) 0.006(6) 0.032(7) -0.007(7)
C84 0.079(11) 0.079(11) 0.047(8) 0.014(7) 0.036(8) -0.003(9)
C85 0.098(12) 0.036(10) 0.037(7) -0.004(6) 0.014(7) 0.013(9)
C86 0.026(8) 0.094(14) 0.047(9) 0.010(8) 0.001(7) -0.026(8)
C87 0.084(15) 0.121(19) 0.096(15) -0.013(12) 0.015(11) -0.041(13)
C91 0.088(10) 0.052(8) 0.034(6) 0.027(6) 0.023(6) 0.023(7)
C92 0.074(10) 0.040(8) 0.062(9) 0.006(6) 0.021(7) 0.006(7)
C93 0.055(8) 0.081(10) 0.072(8) 0.006(7) 0.018(7) 0.001(7)
C94 0.142(18) 0.042(8) 0.095(12) 0.024(8) 0.062(11) 0.038(11)
C95 0.087(11) 0.111(16) 0.24(2) 0.103(16) 0.103(14) 0.065(12)
C96 0.060(11) 0.084(14) 0.18(2) 0.079(14) 0.046(12) 0.030(10)
C97 0.121(17) 0.041(10) 0.059(9) -0.011(7) 0.030(10) -0.009(10)
C101 0.101(6) 0.121(8) 0.105(7) -0.019(6) 0.043(5) 0.047(6)
C102 0.240(14) 0.107(7) 0.149(10) 0.070(7) 0.161(10) 0.102(9)
C103 0.35(4) 0.36(3) 0.092(12) 0.130(18) 0.148(18) 0.30(3)
C104 0.174(16) 0.44(4) 0.069(8) -0.005(18) 0.039(9) 0.17(2)
C105 0.156(11) 0.215(14) 0.089(8) -0.005(8) 0.042(8) 0.072(10)
C106 0.140(8) 0.088(6) 0.085(6) 0.027(5) 0.046(5) 0.060(6)
C107 0.148(10) 0.263(17) 0.173(12) -0.117(11) 0.039(9) 0.047(11)

loop_
_atom_type_symbol
_atom_type_description
_atom_type_scat_dispersion_real
_atom_type_scat_dispersion_imag
_atom_type_scat_source
C C 0.0033 0.0016 'International Tables Vol C Tables 4.2.6.8 and 6.1.1.4'
H H 0.0000 0.0000 'International Tables Vol C Tables 4.2.6.8 and 6.1.1.4'
O O 0.0106 0.0060 'International Tables Vol C Tables 4.2.6.8 and 6.1.1.4'
N N 0.0061 0.0033 'International Tables Vol C Tables 4.2.6.8 and 6.1.1.4'
Zr Zr -2.9673 0.5597 'International Tables Vol C Tables 4.2.6.8 and 6.1.1.4'

loop_
_geom_angle_atom_site_label_1
_geom_angle_atom_site_label_2
_geom_angle_atom_site_label_3
_geom_angle
_geom_angle_site_symmetry_1
_geom_angle_site_symmetry_3
_geom_angle_publ_flag
O3 Zr1 O1 91.16(11) . . ?
O3 Zr1 O4 157.87(11) . . ?
O1 Zr1 O4 91.11(11) . . ?
O3 Zr1 O2 90.57(11) . . ?
O1 Zr1 O2 158.16(11) . . ?
O4 Zr1 O2 95.42(11) . . ?
O3 Zr1 N1 103.25(11) . . ?
O1 Zr1 N1 79.09(11) . . ?
O4 Zr1 N1 98.80(12) . . ?
O2 Zr1 N1 79.33(11) . . ?
O3 Zr1 N2 79.92(11) . . ?
O1 Zr1 N2 104.16(11) . . ?
O4 Zr1 N2 78.18(11) . . ?
O2 Zr1 N2 97.57(11) . . ?
N1 Zr1 N2 175.52(11) . . ?
C11 O1 Zr1 143.5(2) . . ?
C5 N1 C1 110.4(3) . . ?
C5 N1 C2 109.3(3) . . ?
C1 N1 C2 106.0(3) . . ?
C5 N1 Zr1 112.3(2) . . ?
C1 N1 Zr1 110.1(2) . . ?
C2 N1 Zr1 108.5(2) . . ?
N1 C1 C16 115.3(3) . . ?
N1 C1 H1A 108.5 . . ?
C16 C1 H1A 108.5 . . ?
N1 C1 H1B 108.5 . . ?
C16 C1 H1B 108.5 . . ?
H1A C1 H1B 107.5 . . ?
C21 O2 Zr1 142.3(2) . . ?
C3 N2 C6 109.0(3) . . ?
C3 N2 C4 105.8(3) . . ?
C6 N2 C4 110.6(3) . . ?
C3 N2 Zr1 112.2(2) . . ?
C6 N2 Zr1 111.1(2) . . ?
C4 N2 Zr1 108.0(2) . . ?
C26 C2 N1 115.3(4) . . ?
C26 C2 H2A 108.5 . . ?
N1 C2 H2A 108.5 . . ?
C26 C2 H2B 108.5 . . ?
N1 C2 H2B 108.5 . . ?
H2A C2 H2B 107.5 . . ?
C31 O3 Zr1 144.0(3) . . ?
N2 C3 C36 117.4(3) . . ?
N2 C3 H3A 108.0 . . ?
C36 C3 H3A 108.0 . . ?
N2 C3 H3B 108.0 . . ?
C36 C3 H3B 108.0 . . ?
H3A C3 H3B 107.2 . . ?
C41 O4 Zr1 144.8(3) . . ?
C46 C4 N2 116.3(3) . . ?
C46 C4 H4A 108.2 . . ?
N2 C4 H4A 108.2 . . ?
C46 C4 H4B 108.2 . . ?
N2 C4 H4B 108.2 . . ?
H4A C4 H4B 107.4 . . ?
N1 C5 H5A 109.5 . . ?
N1 C5 H5B 109.5 . . ?
H5A C5 H5B 109.5 . . ?
N1 C5 H5C 109.5 . . ?
H5A C5 H5C 109.5 . . ?
H5B C5 H5C 109.5 . . ?
N2 C6 H6A 109.5 . . ?
N2 C6 H6B 109.5 . . ?
H6A C6 H6B 109.5 . . ?
N2 C6 H6C 109.5 . . ?
H6A C6 H6C 109.5 . . ?
H6B C6 H6C 109.5 . . ?
O1 C11 C16 117.8(3) . . ?
O1 C11 C12 123.2(4) . . ?
C16 C11 C12 119.0(4) . . ?
C13 C12 C11 117.3(4) . . ?
C13 C12 C17 121.2(4) . . ?
C11 C12 C17 121.4(4) . . ?
C14 C13 C12 124.9(4) . . ?
C14 C13 H13A 117.6 . . ?
C12 C13 H13A 117.6 . . ?
C13 C14 C15 115.7(4) . . ?
C13 C14 C18 123.7(4) . . ?
C15 C14 C18 120.5(4) . . ?
C16 C15 C14 122.0(4) . . ?
C16 C15 H15A 119.0 . . ?
C14 C15 H15A 119.0 . . ?
C15 C16 C11 121.0(4) . . ?
C15 C16 C1 120.2(4) . . ?
C11 C16 C1 118.5(4) . . ?
C51 C17 C50 110.4(4) . . ?
C51 C17 C49 107.1(4) . . ?
C50 C17 C49 108.9(4) . . ?
C51 C17 C12 110.6(3) . . ?
C50 C17 C12 107.9(4) . . ?
C49 C17 C12 111.9(4) . . ?
C53 C18 C14 110.2(4) . . ?
C53 C18 C52 108.7(4) . . ?
C14 C18 C52 112.5(4) . . ?
C53 C18 C54 109.0(5) . . ?
C14 C18 C54 108.6(4) . . ?
C52 C18 C54 107.8(4) . . ?
O2 C21 C26 117.3(4) . . ?
O2 C21 C22 122.6(4) . . ?
C26 C21 C22 120.1(4) . . ?
C23 C22 C21 116.6(4) . . ?
C23 C22 C27 121.4(4) . . ?
C21 C22 C27 122.0(4) . . ?
C22 C23 C24 123.9(4) . . ?
C22 C23 H23A 118.0 . . ?
C24 C23 H23A 118.0 . . ?
C25 C24 C23 118.1(4) . . ?
C25 C24 C28 122.3(4) . . ?
C23 C24 C28 119.6(4) . . ?
C24 C25 C26 120.4(4) . . ?
C24 C25 H25A 119.8 . . ?
C26 C25 H25A 119.8 . . ?
C21 C26 C25 120.9(4) . . ?
C21 C26 C2 119.7(4) . . ?
C25 C26 C2 119.5(4) . . ?
C57 C27 C22 112.8(4) . . ?
C57 C27 C56 107.3(4) . . ?
C22 C27 C56 108.9(4) . . ?
C57 C27 C55 107.9(4) . . ?
C22 C27 C55 109.5(4) . . ?
C56 C27 C55 110.4(4) . . ?
C60 C28 C58 108.1(4) . . ?
C60 C28 C59 109.4(4) . . ?
C58 C28 C59 109.2(5) . . ?
C60 C28 C24 109.2(4) . . ?
C58 C28 C24 111.4(4) . . ?
C59 C28 C24 109.4(4) . . ?
O3 C31 C32 122.7(4) . . ?
O3 C31 C36 116.9(4) . . ?
C32 C31 C36 120.3(4) . . ?
C31 C32 C33 117.3(4) . . ?
C31 C32 C37 121.7(4) . . ?
C33 C32 C37 120.9(4) . . ?
C34 C33 C32 123.7(4) . . ?
C34 C33 H33A 118.2 . . ?
C32 C33 H33A 118.2 . . ?
C35 C34 C33 116.6(4) . . ?
C35 C34 C38 120.0(4) . . ?
C33 C34 C38 123.4(4) . . ?
C36 C35 C34 122.0(4) . . ?
C36 C35 H35A 119.0 . . ?
C34 C35 H35A 119.0 . . ?
C35 C36 C31 119.8(4) . . ?
C35 C36 C3 119.8(4) . . ?
C31 C36 C3 120.0(4) . . ?
C63 C37 C61 107.5(4) . . ?
C63 C37 C62 107.9(4) . . ?
C61 C37 C62 110.7(4) . . ?
C63 C37 C32 112.2(4) . . ?
C61 C37 C32 107.6(4) . . ?
C62 C37 C32 110.8(3) . . ?
C66 C38 C64 108.6(4) . . ?
C66 C38 C34 112.5(4) . . ?
C64 C38 C34 108.4(4) . . ?
C66 C38 C65 109.4(4) . . ?
C64 C38 C65 108.7(4) . . ?
C34 C38 C65 109.1(4) . . ?
O4 C41 C46 117.4(4) . . ?
O4 C41 C42 122.2(4) . . ?
C46 C41 C42 120.4(4) . . ?
C43 C42 C41 116.3(4) . . ?
C43 C42 C47 121.8(4) . . ?
C41 C42 C47 121.8(4) . . ?
C42 C43 C44 124.9(4) . . ?
C42 C43 H43A 117.6 . . ?
C44 C43 H43A 117.6 . . ?
C45 C44 C43 116.2(4) . . ?
C45 C44 C48 123.4(4) . . ?
C43 C44 C48 120.3(4) . . ?
C44 C45 C46 121.5(4) . . ?
C44 C45 H45A 119.3 . . ?
C46 C45 H45A 119.3 . . ?
C41 C46 C45 120.5(4) . . ?
C41 C46 C4 120.2(4) . . ?
C45 C46 C4 119.2(4) . . ?
C42 C47 C67 112.2(4) . . ?
C42 C47 C69 109.3(4) . . ?
C67 C47 C69 107.7(4) . . ?
C42 C47 C68 109.6(4) . . ?
C67 C47 C68 107.2(4) . . ?
C69 C47 C68 110.9(4) . . ?
C71 C48 C72 110.2(6) . . ?
C71 C48 C70 110.1(7) . . ?
C72 C48 C70 105.1(5) . . ?
C71 C48 C44 111.2(5) . . ?
C72 C48 C44 112.8(4) . . ?
C70 C48 C44 107.1(5) . . ?
C17 C49 H49A 109.5 . . ?
C17 C49 H49B 109.5 . . ?
H49A C49 H49B 109.5 . . ?
C17 C49 H49C 109.5 . . ?
H49A C49 H49C 109.5 . . ?
H49B C49 H49C 109.5 . . ?
C17 C50 H50A 109.5 . . ?
C17 C50 H50B 109.5 . . ?
H50A C50 H50B 109.5 . . ?
C17 C50 H50C 109.5 . . ?
H50A C50 H50C 109.5 . . ?
H50B C50 H50C 109.5 . . ?
C17 C51 H51A 109.5 . . ?
C17 C51 H51B 109.5 . . ?
H51A C51 H51B 109.5 . . ?
C17 C51 H51C 109.5 . . ?
H51A C51 H51C 109.5 . . ?
H51B C51 H51C 109.5 . . ?
C18 C52 H52A 109.5 . . ?
C18 C52 H52B 109.5 . . ?
H52A C52 H52B 109.5 . . ?
C18 C52 H52C 109.5 . . ?
H52A C52 H52C 109.5 . . ?
H52B C52 H52C 109.5 . . ?
C18 C53 H53A 109.5 . . ?
C18 C53 H53B 109.5 . . ?
H53A C53 H53B 109.5 . . ?
C18 C53 H53C 109.5 . . ?
H53A C53 H53C 109.5 . . ?
H53B C53 H53C 109.5 . . ?
C18 C54 H54A 109.5 . . ?
C18 C54 H54B 109.5 . . ?
H54A C54 H54B 109.5 . . ?
C18 C54 H54C 109.5 . . ?
H54A C54 H54C 109.5 . . ?
H54B C54 H54C 109.5 . . ?
C27 C55 H55A 109.5 . . ?
C27 C55 H55B 109.5 . . ?
H55A C55 H55B 109.5 . . ?
C27 C55 H55C 109.5 . . ?
H55A C55 H55C 109.5 . . ?
H55B C55 H55C 109.5 . . ?
C27 C56 H56A 109.5 . . ?
C27 C56 H56B 109.5 . . ?
H56A C56 H56B 109.5 . . ?
C27 C56 H56C 109.5 . . ?
H56A C56 H56C 109.5 . . ?
H56B C56 H56C 109.5 . . ?
C27 C57 H57A 109.5 . . ?
C27 C57 H57B 109.5 . . ?
H57A C57 H57B 109.5 . . ?
C27 C57 H57C 109.5 . . ?
H57A C57 H57C 109.5 . . ?
H57B C57 H57C 109.5 . . ?
C28 C58 H58A 109.5 . . ?
C28 C58 H58B 109.5 . . ?
H58A C58 H58B 109.5 . . ?
C28 C58 H58C 109.5 . . ?
H58A C58 H58C 109.5 . . ?
H58B C58 H58C 109.5 . . ?
C28 C59 H59A 109.5 . . ?
C28 C59 H59B 109.5 . . ?
H59A C59 H59B 109.5 . . ?
C28 C59 H59C 109.5 . . ?
H59A C59 H59C 109.5 . . ?
H59B C59 H59C 109.5 . . ?
C28 C60 H60A 109.5 . . ?
C28 C60 H60B 109.5 . . ?
H60A C60 H60B 109.5 . . ?
C28 C60 H60C 109.5 . . ?
H60A C60 H60C 109.5 . . ?
H60B C60 H60C 109.5 . . ?
C37 C61 H61A 109.5 . . ?
C37 C61 H61B 109.5 . . ?
H61A C61 H61B 109.5 . . ?
C37 C61 H61C 109.5 . . ?
H61A C61 H61C 109.5 . . ?
H61B C61 H61C 109.5 . . ?
C37 C62 H62A 109.5 . . ?
C37 C62 H62B 109.5 . . ?
H62A C62 H62B 109.5 . . ?
C37 C62 H62C 109.5 . . ?
H62A C62 H62C 109.5 . . ?
H62B C62 H62C 109.5 . . ?
C37 C63 H63A 109.5 . . ?
C37 C63 H63B 109.5 . . ?
H63A C63 H63B 109.5 . . ?
C37 C63 H63C 109.5 . . ?
H63A C63 H63C 109.5 . . ?
H63B C63 H63C 109.5 . . ?
C38 C64 H64A 109.5 . . ?
C38 C64 H64B 109.5 . . ?
H64A C64 H64B 109.5 . . ?
C38 C64 H64C 109.5 . . ?
H64A C64 H64C 109.5 . . ?
H64B C64 H64C 109.5 . . ?
C38 C65 H65A 109.5 . . ?
C38 C65 H65B 109.5 . . ?
H65A C65 H65B 109.5 . . ?
C38 C65 H65C 109.5 . . ?
H65A C65 H65C 109.5 . . ?
H65B C65 H65C 109.5 . . ?
C38 C66 H66A 109.5 . . ?
C38 C66 H66B 109.5 . . ?
H66A C66 H66B 109.5 . . ?
C38 C66 H66C 109.5 . . ?
H66A C66 H66C 109.5 . . ?
H66B C66 H66C 109.5 . . ?
C47 C67 H67A 109.5 . . ?
C47 C67 H67B 109.5 . . ?
H67A C67 H67B 109.5 . . ?
C47 C67 H67C 109.5 . . ?
H67A C67 H67C 109.5 . . ?
H67B C67 H67C 109.5 . . ?
C47 C68 H68A 109.5 . . ?
C47 C68 H68B 109.5 . . ?
H68A C68 H68B 109.5 . . ?
C47 C68 H68C 109.5 . . ?
H68A C68 H68C 109.5 . . ?
H68B C68 H68C 109.5 . . ?
C47 C69 H69A 109.5 . . ?
C47 C69 H69B 109.5 . . ?
H69A C69 H69B 109.5 . . ?
C47 C69 H69C 109.5 . . ?
H69A C69 H69C 109.5 . . ?
H69B C69 H69C 109.5 . . ?
C48 C70 H70A 109.5 . . ?
C48 C70 H70B 109.5 . . ?
H70A C70 H70B 109.5 . . ?
C48 C70 H70C 109.5 . . ?
H70A C70 H70C 109.5 . . ?
H70B C70 H70C 109.5 . . ?
C48 C71 H71A 109.5 . . ?
C48 C71 H71B 109.5 . . ?
H71A C71 H71B 109.5 . . ?
C48 C71 H71C 109.5 . . ?
H71A C71 H71C 109.5 . . ?
H71B C71 H71C 109.5 . . ?
C48 C72 H72A 109.5 . . ?
C48 C72 H72B 109.5 . . ?
H72A C72 H72B 109.5 . . ?
C48 C72 H72C 109.5 . . ?
H72A C72 H72C 109.5 . . ?
H72B C72 H72C 109.5 . . ?
C82 C81 C86 120.0 . . ?
C82 C81 C87 116.1 . . ?
C86 C81 C87 123.9 . . ?
C83 C82 C81 120.0 . . ?
C83 C82 H82 120.0 . . ?
C81 C82 H82 120.0 . . ?
C82 C83 C84 120.0 . . ?
C82 C83 H83 120.0 . . ?
C84 C83 H83 120.0 . . ?
C83 C84 C85 120.0 . . ?
C83 C84 H84 120.0 . . ?
C85 C84 H84 120.0 . . ?
C84 C85 C86 120.0 . . ?
C84 C85 H85 120.0 . . ?
C86 C85 H85 120.0 . . ?
C85 C86 C81 120.0 . . ?
C85 C86 H86 120.0 . . ?
C81 C86 H86 120.0 . . ?
C92 C91 C96 120.0 . . ?
C92 C91 C97 122.9 . . ?
C96 C91 C97 117.1 . . ?
C93 C92 C91 120.0 . . ?
C93 C92 H92 120.0 . . ?
C91 C92 H92 120.0 . . ?
C94 C93 C92 120.0 . . ?
C94 C93 H93 120.0 . . ?
C92 C93 H93 120.0 . . ?
C93 C94 C95 120.0 . . ?
C93 C94 H94 120.0 . . ?
C95 C94 H94 120.0 . . ?
C96 C95 C94 120.0 . . ?
C96 C95 H95 120.0 . . ?
C94 C95 H95 120.0 . . ?
C95 C96 C91 120.0 . . ?
C95 C96 H96 120.0 . . ?
C91 C96 H96 120.0 . . ?
C91 C97 H97A 109.5 . . ?
C91 C97 H97B 109.5 . . ?
H97A C97 H97B 109.5 . . ?
C91 C97 H97C 109.5 . . ?
H97A C97 H97C 109.5 . . ?
H97B C97 H97C 109.5 . . ?
C107 C101 C106 122.8(9) . . ?
C107 C101 C102 122.7(8) . . ?
C106 C101 C102 114.3(5) . . ?
C103 C102 C101 118.2(10) . . ?
C103 C102 H102 120.9 . . ?
C101 C102 H102 120.9 . . ?
C104 C103 C102 124.5(18) . . ?
C104 C103 H103 117.8 . . ?
C102 C103 H103 117.8 . . ?
C105 C104 C103 117(2) . . ?
C105 C104 H104 121.3 . . ?
C103 C104 H104 121.3 . . ?
C104 C105 C106 123.3(18) . . ?
C104 C105 H105 118.3 . . ?
C106 C105 H105 118.3 . . ?
C105 C106 C101 122.3(9) . . ?
C105 C106 H106 118.9 . . ?
C101 C106 H106 118.9 . . ?
C101 C107 H10A 109.5 . . ?
C101 C107 H10B 109.5 . . ?
H10A C107 H10B 109.5 . . ?
C101 C107 H10C 109.5 . . ?
H10A C107 H10C 109.5 . . ?
H10B C107 H10C 109.5 . . ?

loop_
_geom_bond_atom_site_label_1
_geom_bond_atom_site_label_2
_geom_bond_distance
_geom_bond_site_symmetry_2
_geom_bond_publ_flag
Zr1 O3 2.008(3) . ?
Zr1 O1 2.011(3) . ?
Zr1 O4 2.012(3) . ?
Zr1 O2 2.021(3) . ?
Zr1 N1 2.397(3) . ?
Zr1 N2 2.398(3) . ?
O1 C11 1.342(5) . ?
N1 C5 1.480(6) . ?
N1 C1 1.483(5) . ?
N1 C2 1.502(5) . ?
C1 C16 1.504(6) . ?
C1 H1A 0.9900 . ?
C1 H1B 0.9900 . ?
O2 C21 1.358(5) . ?
N2 C3 1.489(5) . ?
N2 C6 1.493(5) . ?
N2 C4 1.502(5) . ?
C2 C26 1.492(6) . ?
C2 H2A 0.9900 . ?
C2 H2B 0.9900 . ?
O3 C31 1.355(5) . ?
C3 C36 1.493(6) . ?
C3 H3A 0.9900 . ?
C3 H3B 0.9900 . ?
O4 C41 1.365(5) . ?
C4 C46 1.496(6) . ?
C4 H4A 0.9900 . ?
C4 H4B 0.9900 . ?
C5 H5A 0.9800 . ?
C5 H5B 0.9800 . ?
C5 H5C 0.9800 . ?
C6 H6A 0.9800 . ?
C6 H6B 0.9800 . ?
C6 H6C 0.9800 . ?
C11 C16 1.400(6) . ?
C11 C12 1.414(6) . ?
C12 C13 1.399(6) . ?
C12 C17 1.543(6) . ?
C13 C14 1.387(6) . ?
C13 H13A 0.9500 . ?
C14 C15 1.398(6) . ?
C14 C18 1.531(6) . ?
C15 C16 1.380(6) . ?
C15 H15A 0.9500 . ?
C17 C51 1.523(7) . ?
C17 C50 1.534(7) . ?
C17 C49 1.539(6) . ?
C18 C53 1.527(7) . ?
C18 C52 1.533(6) . ?
C18 C54 1.553(8) . ?
C21 C26 1.391(6) . ?
C21 C22 1.419(6) . ?
C22 C23 1.393(6) . ?
C22 C27 1.531(6) . ?
C23 C24 1.395(6) . ?
C23 H23A 0.9500 . ?
C24 C25 1.377(6) . ?
C24 C28 1.556(6) . ?
C25 C26 1.399(6) . ?
C25 H25A 0.9500 . ?
C27 C57 1.527(6) . ?
C27 C56 1.541(7) . ?
C27 C55 1.541(7) . ?
C28 C60 1.526(7) . ?
C28 C58 1.529(7) . ?
C28 C59 1.531(8) . ?
C31 C32 1.394(6) . ?
C31 C36 1.408(6) . ?
C32 C33 1.410(6) . ?
C32 C37 1.546(6) . ?
C33 C34 1.394(6) . ?
C33 H33A 0.9500 . ?
C34 C35 1.394(6) . ?
C34 C38 1.543(6) . ?
C35 C36 1.383(6) . ?
C35 H35A 0.9500 . ?
C37 C63 1.522(7) . ?
C37 C61 1.535(6) . ?
C37 C62 1.538(6) . ?
C38 C66 1.525(7) . ?
C38 C64 1.535(7) . ?
C38 C65 1.546(7) . ?
C41 C46 1.383(6) . ?
C41 C42 1.412(6) . ?
C42 C43 1.385(6) . ?
C42 C47 1.530(6) . ?
C43 C44 1.398(6) . ?
C43 H43A 0.9500 . ?
C44 C45 1.382(7) . ?
C44 C48 1.539(7) . ?
C45 C46 1.388(6) . ?
C45 H45A 0.9500 . ?
C47 C67 1.539(7) . ?
C47 C69 1.540(6) . ?
C47 C68 1.541(6) . ?
C48 C71 1.475(9) . ?
C48 C72 1.504(7) . ?
C48 C70 1.530(9) . ?
C49 H49A 0.9800 . ?
C49 H49B 0.9800 . ?
C49 H49C 0.9800 . ?
C50 H50A 0.9800 . ?
C50 H50B 0.9800 . ?
C50 H50C 0.9800 . ?
C51 H51A 0.9800 . ?
C51 H51B 0.9800 . ?
C51 H51C 0.9800 . ?
C52 H52A 0.9800 . ?
C52 H52B 0.9800 . ?
C52 H52C 0.9800 . ?
C53 H53A 0.9800 . ?
C53 H53B 0.9800 . ?
C53 H53C 0.9800 . ?
C54 H54A 0.9800 . ?
C54 H54B 0.9800 . ?
C54 H54C 0.9800 . ?
C55 H55A 0.9800 . ?
C55 H55B 0.9800 . ?
C55 H55C 0.9800 . ?
C56 H56A 0.9800 . ?
C56 H56B 0.9800 . ?
C56 H56C 0.9800 . ?
C57 H57A 0.9800 . ?
C57 H57B 0.9800 . ?
C57 H57C 0.9800 . ?
C58 H58A 0.9800 . ?
C58 H58B 0.9800 . ?
C58 H58C 0.9800 . ?
C59 H59A 0.9800 . ?
C59 H59B 0.9800 . ?
C59 H59C 0.9800 . ?
C60 H60A 0.9800 . ?
C60 H60B 0.9800 . ?
C60 H60C 0.9800 . ?
C61 H61A 0.9800 . ?
C61 H61B 0.9800 . ?
C61 H61C 0.9800 . ?
C62 H62A 0.9800 . ?
C62 H62B 0.9800 . ?
C62 H62C 0.9800 . ?
C63 H63A 0.9800 . ?
C63 H63B 0.9800 . ?
C63 H63C 0.9800 . ?
C64 H64A 0.9800 . ?
C64 H64B 0.9800 . ?
C64 H64C 0.9800 . ?
C65 H65A 0.9800 . ?
C65 H65B 0.9800 . ?
C65 H65C 0.9800 . ?
C66 H66A 0.9800 . ?
C66 H66B 0.9800 . ?
C66 H66C 0.9800 . ?
C67 H67A 0.9800 . ?
C67 H67B 0.9800 . ?
C67 H67C 0.9800 . ?
C68 H68A 0.9800 . ?
C68 H68B 0.9800 . ?
C68 H68C 0.9800 . ?
C69 H69A 0.9800 . ?
C69 H69B 0.9800 . ?
C69 H69C 0.9800 . ?
C70 H70A 0.9800 . ?
C70 H70B 0.9800 . ?
C70 H70C 0.9800 . ?
C71 H71A 0.9800 . ?
C71 H71B 0.9800 . ?
C71 H71C 0.9800 . ?
C72 H72A 0.9800 . ?
C72 H72B 0.9800 . ?
C72 H72C 0.9800 . ?
C81 C82 1.3900 . ?
C81 C86 1.3900 . ?
C81 C87 1.6676 . ?
C82 C83 1.3900 . ?
C82 H82 0.9500 . ?
C83 C84 1.3900 . ?
C83 H83 0.9500 . ?
C84 C85 1.3900 . ?
C84 H84 0.9500 . ?
C85 C86 1.3900 . ?
C85 H85 0.9500 . ?
C86 H86 0.9500 . ?
C87 H87A 0.9800 . ?
C87 H87B 0.9800 . ?
C87 H87C 0.9800 . ?
C91 C92 1.3900 . ?
C91 C96 1.3900 . ?
C91 C97 1.5222 . ?
C92 C93 1.3900 . ?
C92 H92 0.9500 . ?
C93 C94 1.3900 . ?
C93 H93 0.9500 . ?
C94 C95 1.3900 . ?
C94 H94 0.9500 . ?
C95 C96 1.3900 . ?
C95 H95 0.9500 . ?
C96 H96 0.9500 . ?
C97 H97A 0.9800 . ?
C97 H97B 0.9800 . ?
C97 H97C 0.9800 . ?
C101 C107 1.373(12) . ?
C101 C106 1.383(11) . ?
C101 C102 1.4092(11) . ?
C102 C103 1.35(2) . ?
C102 H102 0.9500 . ?
C103 C104 1.32(3) . ?
C103 H103 0.9500 . ?
C104 C105 1.28(2) . ?
C104 H104 0.9500 . ?
C105 C106 1.320(14) . ?
C105 H105 0.9500 . ?
C106 H106 0.9500 . ?
C107 H10A 0.9800 . ?
C107 H10B 0.9800 . ?
C107 H10C 0.9800 . ?
